data_1506022
loop_
_publ_author_name
'Imai, Yoshitane'
'Tajima, Nobuo'
'Sato, Tomohiro'
'Kuroda, Reiko'

_publ_section_title
;
 Visualization of molecular recognition: a novel system based on
 charge-transfer complexes composed of 1,1'-bi-2-naphthol derivatives and
 p-benzoquinone.
;
_journal_issue 14
_journal_name_full 'Organic letters'
_journal_page_first 2941
_journal_page_last 2944
_journal_paper_doi 10.1021/ol060862q
_journal_volume 8
_journal_year 2006
_chemical_formula_sum 'C33 H22 Br2 O3'
_chemical_formula_weight 626.33
_chemical_name_systematic
;
 ?
;
_space_group_IT_number 2
_symmetry_cell_setting triclinic
_symmetry_space_group_name_Hall '-P 1'
_symmetry_space_group_name_H-M 'P -1'
_atom_sites_solution_hydrogens geom
_atom_sites_solution_primary direct
_atom_sites_solution_secondary difmap
_audit_creation_method SHELXL-97
_cell_angle_alpha 82.553(5)
_cell_angle_beta 83.598(2)
_cell_angle_gamma 78.989(7)
_cell_formula_units_Z 2
_cell_length_a 9.5126(6)
_cell_length_b 9.8661(14)
_cell_length_c 14.6056(12)
_cell_measurement_reflns_used 7473
_cell_measurement_temperature 130(2)
_cell_measurement_theta_max 27.38
_cell_measurement_theta_min 2.19
_cell_volume 1328.9(2)
_computing_cell_refinement RIGAKU-TEXSAN
_computing_data_collection RIGAKU-TEXSAN
_computing_data_reduction RIGAKU-TEXSAN
_computing_structure_refinement 'SHELXL-97 (Sheldrick, 1997)'
_computing_structure_solution 'SHELXS-97 (Sheldrick, 1997)'
_diffrn_ambient_temperature 130(2)
_diffrn_measured_fraction_theta_full 0.985
_diffrn_measured_fraction_theta_max 0.985
_diffrn_measurement_device_type 'RIGAKU RAXIS-RAPID'
_diffrn_measurement_method omega-scan
_diffrn_radiation_monochromator graphite
_diffrn_radiation_source 'fine-focus sealed tube'
_diffrn_radiation_type MoK\a
_diffrn_radiation_wavelength 0.71073
_diffrn_reflns_av_R_equivalents 0.0274
_diffrn_reflns_av_sigmaI/netI 0.0329
_diffrn_reflns_limit_h_max 12
_diffrn_reflns_limit_h_min -12
_diffrn_reflns_limit_k_max 12
_diffrn_reflns_limit_k_min -12
_diffrn_reflns_limit_l_max 18
_diffrn_reflns_limit_l_min -18
_diffrn_reflns_number 9489
_diffrn_reflns_theta_full 27.41
_diffrn_reflns_theta_max 27.41
_diffrn_reflns_theta_min 2.12
_diffrn_standards_number 0
_exptl_absorpt_coefficient_mu 3.084
_exptl_absorpt_correction_T_max 0.7479
_exptl_absorpt_correction_T_min 0.4116
_exptl_absorpt_correction_type empirical
_exptl_absorpt_process_details RIGAKU-TEXSAN
_exptl_crystal_colour black
_exptl_crystal_density_diffrn 1.565
_exptl_crystal_density_method 'not measured'
_exptl_crystal_description prism
_exptl_crystal_F_000 628
_exptl_crystal_size_max 0.35
_exptl_crystal_size_mid 0.25
_exptl_crystal_size_min 0.10
_refine_diff_density_max 0.996
_refine_diff_density_min -0.353
_refine_diff_density_rms 0.117
_refine_ls_extinction_method none
_refine_ls_goodness_of_fit_ref 1.089
_refine_ls_hydrogen_treatment mixed
_refine_ls_matrix_type full
_refine_ls_number_parameters 345
_refine_ls_number_reflns 5961
_refine_ls_number_restraints 0
_refine_ls_restrained_S_all 1.089
_refine_ls_R_factor_all 0.0528
_refine_ls_R_factor_gt 0.0410
_refine_ls_shift/su_max 0.001
_refine_ls_shift/su_mean 0.000
_refine_ls_structure_factor_coef Fsqd
_refine_ls_weighting_details 'calc w=1/[\s^2^(Fo^2^)+(0.0607P)^2^+1.0878P] where P=(Fo^2^+2Fc^2^)/3'
_refine_ls_weighting_scheme calc
_refine_ls_wR_factor_gt 0.1022
_refine_ls_wR_factor_ref 0.1074
_reflns_number_gt 4971
_reflns_number_total 5961
_reflns_threshold_expression >2sigma(I)
_cod_data_source_file ol060862qsi20060410_104601.cif
_cod_data_source_block imai62_3
_cod_database_code 1506022

loop_
_symmetry_equiv_pos_as_xyz
'x, y, z'
'-x, -y, -z'

loop_
_atom_site_label
_atom_site_type_symbol
_atom_site_fract_x
_atom_site_fract_y
_atom_site_fract_z
_atom_site_U_iso_or_equiv
_atom_site_adp_type
_atom_site_occupancy
_atom_site_symmetry_multiplicity
_atom_site_calc_flag
_atom_site_refinement_flags
C1 C 0.7257(3) 0.2957(3) 0.86373(18) 0.0153(5) Uani 1 1 d .
C2 C 0.6116(3) 0.3240(3) 0.93029(19) 0.0157(5) Uani 1 1 d .
C3 C 0.6301(3) 0.2935(3) 1.02590(19) 0.0172(5) Uani 1 1 d .
H3 H 0.5513 0.3098 1.0693 0.021 Uiso 1 1 calc R
C4 C 0.7627(3) 0.2403(3) 1.05469(19) 0.0170(5) Uani 1 1 d .
H4 H 0.7737 0.2219 1.1178 0.020 Uiso 1 1 calc R
C5 C 1.0240(3) 0.1645(3) 1.01961(19) 0.0162(5) Uani 1 1 d .
H5 H 1.0370 0.1472 1.0825 0.019 Uiso 1 1 calc R
C6 C 1.1388(3) 0.1436(3) 0.9555(2) 0.0170(5) Uani 1 1 d .
C7 C 1.1225(3) 0.1625(3) 0.8599(2) 0.0181(5) Uani 1 1 d .
H7 H 1.2022 0.1439 0.8175 0.022 Uiso 1 1 calc R
C8 C 0.9881(3) 0.2088(3) 0.82978(19) 0.0172(5) Uani 1 1 d .
H8 H 0.9775 0.2209 0.7666 0.021 Uiso 1 1 calc R
C9 C 0.8652(3) 0.2384(3) 0.89356(19) 0.0146(5) Uani 1 1 d .
C10 C 0.8840(3) 0.2127(3) 0.98999(18) 0.0149(5) Uani 1 1 d .
O2 O 0.4814(2) 0.3836(2) 0.90078(14) 0.0205(4) Uani 1 1 d .
H2 H 0.4233 0.3990 0.9457 0.031 Uiso 1 1 calc R
Br6 Br 1.32647(3) 0.08783(3) 0.99455(2) 0.02265(10) Uani 1 1 d .
C11 C 0.7045(3) 0.3277(3) 0.76323(19) 0.0153(5) Uani 1 1 d .
C12 C 0.6948(3) 0.4620(3) 0.72072(19) 0.0169(5) Uani 1 1 d .
C13 C 0.6798(3) 0.4928(3) 0.6244(2) 0.0201(6) Uani 1 1 d .
H13 H 0.6746 0.5838 0.5969 0.024 Uiso 1 1 calc R
C14 C 0.6729(3) 0.3909(3) 0.5720(2) 0.0203(6) Uani 1 1 d .
H14 H 0.6633 0.4127 0.5088 0.024 Uiso 1 1 calc R
C15 C 0.6737(3) 0.1450(3) 0.5579(2) 0.0206(6) Uani 1 1 d .
H15 H 0.6656 0.1649 0.4946 0.025 Uiso 1 1 calc R
C16 C 0.6795(3) 0.0123(3) 0.5995(2) 0.0220(6) Uani 1 1 d .
C17 C 0.6910(3) -0.0217(3) 0.6948(2) 0.0232(6) Uani 1 1 d .
H17 H 0.6935 -0.1128 0.7216 0.028 Uiso 1 1 calc R
C18 C 0.6984(3) 0.0807(3) 0.7484(2) 0.0203(6) Uani 1 1 d .
H18 H 0.7059 0.0582 0.8117 0.024 Uiso 1 1 calc R
C19 C 0.6948(3) 0.2201(3) 0.70892(19) 0.0159(5) Uani 1 1 d .
C20 C 0.6802(3) 0.2522(3) 0.61216(19) 0.0174(5) Uani 1 1 d .
O12 O 0.6995(2) 0.5735(2) 0.76544(14) 0.0223(4) Uani 1 1 d .
H12 H 0.7038 0.5487 0.8210 0.034 Uiso 1 1 calc R
Br16 Br 0.67448(4) -0.13032(3) 0.52479(2) 0.03251(11) Uani 1 1 d .
C21 C 0.8567(3) 0.5425(3) 0.97465(18) 0.0147(5) Uani 1 1 d .
C22 C 0.8864(3) 0.5188(3) 1.07265(19) 0.0165(5) Uani 1 1 d .
H22 H 0.8106 0.5323 1.1186 0.020 Uiso 1 1 calc R
C23 C 1.0212(3) 0.4779(3) 1.09668(18) 0.0156(5) Uani 1 1 d .
H23 H 1.0379 0.4624 1.1590 0.019 Uiso 1 1 calc R
O21 O 0.7326(2) 0.5777(2) 0.95300(13) 0.0176(4) Uani 1 1 d .
C31 C 0.9270(4) 0.1751(6) 1.3506(3) 0.0576(14) Uani 1 1 d .
H31 H 1.0175 0.1354 1.3693 0.069 Uiso 1 1 calc R
C32 C 0.8423(5) 0.0926(5) 1.3264(3) 0.0563(13) Uani 1 1 d .
H32 H 0.8753 -0.0026 1.3279 0.068 Uiso 1 1 calc R
C33 C 0.7049(5) 0.1498(5) 1.2990(2) 0.0484(11) Uani 1 1 d .
H33 H 0.6458 0.0919 1.2847 0.058 Uiso 1 1 calc R
C34 C 0.6574(4) 0.2895(4) 1.2931(2) 0.0366(8) Uani 1 1 d .
H34 H 0.5671 0.3258 1.2729 0.044 Uiso 1 1 calc R
C35 C 0.6940(4) 0.5256(4) 1.3147(2) 0.0355(8) Uani 1 1 d .
H35 H 0.6049 0.5648 1.2934 0.043 Uiso 1 1 calc R
C36 C 0.7757(5) 0.6079(5) 1.3429(3) 0.0482(10) Uani 1 1 d .
H36 H 0.7425 0.7031 1.3416 0.058 Uiso 1 1 calc R
C37 C 0.9135(5) 0.5478(6) 1.3746(3) 0.0575(13) Uani 1 1 d .
H37 H 0.9694 0.6042 1.3943 0.069 Uiso 1 1 calc R
C38 C 0.9626(4) 0.4104(6) 1.3762(3) 0.0577(14) Uani 1 1 d .
H38 H 1.0528 0.3734 1.3963 0.069 Uiso 1 1 calc R
C39 C 0.8803(4) 0.3217(5) 1.3482(3) 0.0436(10) Uani 1 1 d .
C40 C 0.7424(4) 0.3812(4) 1.3172(2) 0.0351(8) Uani 1 1 d .

loop_
_atom_site_aniso_label
_atom_site_aniso_U_11
_atom_site_aniso_U_22
_atom_site_aniso_U_33
_atom_site_aniso_U_23
_atom_site_aniso_U_13
_atom_site_aniso_U_12
C1 0.0157(12) 0.0165(13) 0.0141(12) -0.0027(10) -0.0019(10) -0.0026(10)
C2 0.0130(12) 0.0160(13) 0.0178(13) -0.0020(10) -0.0023(10) -0.0016(9)
C3 0.0142(12) 0.0216(14) 0.0161(13) -0.0036(11) 0.0020(10) -0.0050(10)
C4 0.0198(13) 0.0187(13) 0.0127(12) -0.0003(10) -0.0018(10) -0.0050(10)
C5 0.0174(13) 0.0147(13) 0.0167(13) 0.0007(10) -0.0067(10) -0.0019(10)
C6 0.0122(12) 0.0144(13) 0.0248(14) -0.0008(11) -0.0080(10) -0.0008(9)
C7 0.0147(12) 0.0189(14) 0.0187(14) -0.0041(11) 0.0016(10) 0.0013(10)
C8 0.0168(13) 0.0201(14) 0.0142(13) -0.0034(11) -0.0005(10) -0.0013(10)
C9 0.0122(12) 0.0156(13) 0.0166(13) -0.0003(10) -0.0026(10) -0.0043(9)
C10 0.0146(12) 0.0138(12) 0.0162(13) -0.0008(10) -0.0023(10) -0.0024(9)
O2 0.0105(9) 0.0304(12) 0.0186(10) -0.0008(9) -0.0007(8) -0.0005(8)
Br6 0.01432(14) 0.02211(16) 0.03032(17) -0.00017(12) -0.00765(11) 0.00115(10)
C11 0.0113(11) 0.0196(14) 0.0146(13) -0.0024(10) 0.0006(10) -0.0026(10)
C12 0.0140(12) 0.0198(14) 0.0172(13) -0.0027(11) -0.0025(10) -0.0026(10)
C13 0.0235(14) 0.0180(14) 0.0185(14) 0.0031(11) -0.0039(11) -0.0050(11)
C14 0.0228(14) 0.0249(15) 0.0129(13) 0.0005(11) -0.0023(11) -0.0046(11)
C15 0.0241(14) 0.0206(14) 0.0172(14) -0.0026(11) -0.0038(11) -0.0029(11)
C16 0.0249(14) 0.0193(14) 0.0240(15) -0.0078(12) -0.0063(12) -0.0035(11)
C17 0.0278(15) 0.0185(14) 0.0236(15) 0.0001(11) -0.0053(12) -0.0050(11)
C18 0.0232(14) 0.0223(15) 0.0156(13) 0.0006(11) -0.0050(11) -0.0047(11)
C19 0.0121(12) 0.0192(14) 0.0163(13) -0.0014(11) -0.0018(10) -0.0025(10)
C20 0.0165(13) 0.0195(14) 0.0163(13) -0.0013(11) -0.0017(10) -0.0040(10)
O12 0.0306(11) 0.0198(11) 0.0185(10) -0.0020(8) -0.0081(9) -0.0058(8)
Br16 0.0525(2) 0.01994(17) 0.02812(18) -0.00627(13) -0.01400(15) -0.00561(14)
C21 0.0133(12) 0.0155(13) 0.0161(13) -0.0035(10) -0.0006(10) -0.0038(9)
C22 0.0150(12) 0.0204(14) 0.0146(13) -0.0048(10) 0.0033(10) -0.0051(10)
C23 0.0174(13) 0.0177(13) 0.0118(12) -0.0024(10) 0.0011(10) -0.0046(10)
O21 0.0140(9) 0.0193(10) 0.0200(10) -0.0042(8) -0.0025(8) -0.0017(7)
C31 0.029(2) 0.085(4) 0.041(2) 0.003(2) 0.0069(17) 0.023(2)
C32 0.060(3) 0.063(3) 0.033(2) -0.010(2) 0.006(2) 0.016(2)
C33 0.063(3) 0.058(3) 0.0195(17) -0.0113(17) 0.0017(17) 0.002(2)
C34 0.0383(19) 0.053(2) 0.0167(15) -0.0069(15) -0.0024(14) 0.0000(16)
C35 0.0278(17) 0.055(2) 0.0206(16) 0.0047(15) -0.0004(13) -0.0058(15)
C36 0.049(2) 0.070(3) 0.0255(19) 0.0082(19) 0.0013(17) -0.024(2)
C37 0.047(2) 0.099(4) 0.034(2) 0.013(2) -0.0058(19) -0.043(3)
C38 0.027(2) 0.104(4) 0.039(2) 0.018(2) -0.0059(17) -0.020(2)
C39 0.0236(17) 0.075(3) 0.0247(17) 0.0026(18) 0.0035(14) 0.0014(17)
C40 0.0243(16) 0.062(2) 0.0125(14) 0.0021(15) 0.0047(12) 0.0007(15)

loop_
_atom_type_symbol
_atom_type_description
_atom_type_scat_dispersion_real
_atom_type_scat_dispersion_imag
_atom_type_scat_source
C C 0.0033 0.0016 'International Tables Vol C Tables 4.2.6.8 and 6.1.1.4'
H H 0.0000 0.0000 'International Tables Vol C Tables 4.2.6.8 and 6.1.1.4'
O O 0.0106 0.0060 'International Tables Vol C Tables 4.2.6.8 and 6.1.1.4'
Br Br -0.2901 2.4595 'International Tables Vol C Tables 4.2.6.8 and 6.1.1.4'

loop_
_geom_angle_atom_site_label_1
_geom_angle_atom_site_label_2
_geom_angle_atom_site_label_3
_geom_angle
_geom_angle_site_symmetry_3
C2 C1 C9 118.7(2) .
C2 C1 C11 120.7(2) .
C9 C1 C11 120.6(2) .
O2 C2 C1 117.8(2) .
O2 C2 C3 120.9(2) .
C1 C2 C3 121.2(2) .
C4 C3 C2 120.3(3) .
C3 C4 C10 121.0(2) .
C6 C5 C10 119.6(2) .
C5 C6 C7 121.8(2) .
C5 C6 Br6 119.8(2) .
C7 C6 Br6 118.4(2) .
C8 C7 C6 119.5(3) .
C7 C8 C9 121.1(2) .
C8 C9 C10 118.1(2) .
C8 C9 C1 122.1(2) .
C10 C9 C1 119.7(2) .
C4 C10 C5 121.2(2) .
C4 C10 C9 119.0(2) .
C5 C10 C9 119.7(2) .
C12 C11 C19 118.7(2) .
C12 C11 C1 120.5(2) .
C19 C11 C1 120.7(2) .
O12 C12 C11 124.2(2) .
O12 C12 C13 114.9(2) .
C11 C12 C13 121.0(3) .
C14 C13 C12 120.7(3) .
C13 C14 C20 120.7(3) .
C16 C15 C20 119.4(3) .
C15 C16 C17 122.0(3) .
C15 C16 Br16 118.6(2) .
C17 C16 Br16 119.4(2) .
C18 C17 C16 119.4(3) .
C17 C18 C19 121.2(3) .
C18 C19 C20 118.3(2) .
C18 C19 C11 122.0(3) .
C20 C19 C11 119.8(3) .
C14 C20 C15 121.1(3) .
C14 C20 C19 119.1(3) .
C15 C20 C19 119.8(3) .
O21 C21 C22 120.6(2) .
O21 C21 C23 120.9(2) 2_767
C22 C21 C23 118.5(2) 2_767
C23 C22 C21 120.8(2) .
C22 C23 C21 120.7(2) 2_767
C32 C31 C39 121.3(4) .
C31 C32 C33 120.3(5) .
C34 C33 C32 120.4(5) .
C33 C34 C40 121.6(4) .
C36 C35 C40 120.6(4) .
C35 C36 C37 119.7(5) .
C38 C37 C36 120.6(4) .
C37 C38 C39 121.3(4) .
C38 C39 C31 123.2(4) .
C38 C39 C40 118.2(4) .
C31 C39 C40 118.6(4) .
C35 C40 C34 122.7(3) .
C35 C40 C39 119.6(4) .
C34 C40 C39 117.7(4) .

loop_
_geom_bond_atom_site_label_1
_geom_bond_atom_site_label_2
_geom_bond_distance
_geom_bond_site_symmetry_2
C1 C2 1.386(4) .
C1 C9 1.431(4) .
C1 C11 1.489(4) .
C2 O2 1.356(3) .
C2 C3 1.413(4) .
C3 C4 1.360(4) .
C4 C10 1.415(4) .
C5 C6 1.358(4) .
C5 C10 1.421(4) .
C6 C7 1.406(4) .
C6 Br6 1.894(3) .
C7 C8 1.374(4) .
C8 C9 1.420(4) .
C9 C10 1.423(4) .
C11 C12 1.379(4) .
C11 C19 1.427(4) .
C12 O12 1.360(3) .
C12 C13 1.417(4) .
C13 C14 1.355(4) .
C14 C20 1.410(4) .
C15 C16 1.364(4) .
C15 C20 1.414(4) .
C16 C17 1.401(4) .
C16 Br16 1.900(3) .
C17 C18 1.371(4) .
C18 C19 1.416(4) .
C19 C20 1.424(4) .
C21 O21 1.230(3) .
C21 C22 1.470(4) .
C21 C23 1.473(4) 2_767
C22 C23 1.341(4) .
C23 C21 1.473(4) 2_767
C31 C32 1.350(7) .
C31 C39 1.427(7) .
C32 C33 1.401(6) .
C33 C34 1.360(6) .
C34 C40 1.423(6) .
C35 C36 1.354(6) .
C35 C40 1.408(6) .
C36 C37 1.433(6) .
C37 C38 1.344(7) .
C38 C39 1.404(7) .
C39 C40 1.428(5) .
